data_2009359
loop_
_publ_author_name
'Richardson, Des R.'
'Becker, Erika'
'Bernhardt, Paul V.'

_publ_section_title
;
 The biologically active iron chelators 2-pyridylcarboxaldehyde
 isonicotinoylhydrazone, 2-pyridylcarboxaldehyde benzoylhydrazone
 monohydrate and 2-furaldehyde isonicotinoylhydrazone
;
_journal_issue 12
_journal_name_full 'Acta Crystallographica Section C'
_journal_page_first 2102
_journal_page_last 2105
_journal_paper_doi 10.1107/S0108270199011531
_journal_volume 55
_journal_year 1999
_chemical_formula_sum 'C11 H9 N3 O2'
_chemical_formula_weight 215.21
_chemical_name_systematic
;
 2-furfuryl isonicotinoyl hydrazone
;
_space_group_IT_number 14
_symmetry_cell_setting monoclinic
_symmetry_space_group_name_Hall '-P 2ybc'
_symmetry_space_group_name_H-M 'P 1 21/c 1'
_audit_creation_method SHELXL-97
_cell_angle_alpha 90.00
_cell_angle_beta 93.550(10)
_cell_angle_gamma 90.00
_cell_formula_units_Z 8
_cell_length_a 14.188(3)
_cell_length_b 5.2850(3)
_cell_length_c 26.954(6)
_cell_measurement_reflns_used 25
_cell_measurement_temperature 296(2)
_cell_measurement_theta_max 16.0
_cell_measurement_theta_min 11.6
_cell_volume 2017.2(6)
_computing_cell_refinement 'SET4 in CAD-4 Software'
_computing_data_collection 'CAD-4 Software (Enraf-Nonius, 1989)'
_computing_data_reduction 'Xtal3.2 (Hall et al., 1992)'
_computing_molecular_graphics 'PLATON (Spek, 1990)'
_computing_publication_material SHELXL97
_computing_structure_refinement 'SHELXL97 (Sheldrick, 1997)'
_computing_structure_solution 'SHELXS86 (Sheldrick, 1990)'
_diffrn_ambient_temperature 296(2)
_diffrn_measured_fraction_theta_full 0.893
_diffrn_measured_fraction_theta_max 0.893
_diffrn_measurement_device_type 'Enraf-Nonius CAD-4'
_diffrn_measurement_method \w-2\q
_diffrn_radiation_monochromator graphite
_diffrn_radiation_source 'fine-focus sealed tube'
_diffrn_radiation_type MoK\a
_diffrn_radiation_wavelength 0.71073
_diffrn_reflns_av_R_equivalents 0.032
_diffrn_reflns_av_sigmaI/netI 0.0954
_diffrn_reflns_limit_h_max 16
_diffrn_reflns_limit_h_min -1
_diffrn_reflns_limit_k_max 6
_diffrn_reflns_limit_k_min -4
_diffrn_reflns_limit_l_max 31
_diffrn_reflns_limit_l_min -32
_diffrn_reflns_number 3731
_diffrn_reflns_theta_full 24.96
_diffrn_reflns_theta_max 24.96
_diffrn_reflns_theta_min 1.51
_diffrn_standards_decay_% <5
_diffrn_standards_interval_time 120
_diffrn_standards_number 3
_exptl_absorpt_coefficient_mu 0.101
_exptl_absorpt_correction_type none
_exptl_crystal_colour colourless
_exptl_crystal_density_diffrn 1.417
_exptl_crystal_density_method 'not measured'
_exptl_crystal_description plate
_exptl_crystal_F_000 896
_exptl_crystal_size_max 0.30
_exptl_crystal_size_mid 0.20
_exptl_crystal_size_min 0.07
_refine_diff_density_max 0.20
_refine_diff_density_min -0.22
_refine_ls_extinction_method none
_refine_ls_goodness_of_fit_ref 0.971
_refine_ls_hydrogen_treatment constr
_refine_ls_matrix_type full
_refine_ls_number_parameters 289
_refine_ls_number_reflns 3533
_refine_ls_number_restraints 0
_refine_ls_restrained_S_all 0.971
_refine_ls_R_factor_all 0.180
_refine_ls_R_factor_gt 0.047
_refine_ls_shift/su_max <0.001
_refine_ls_shift/su_mean 0.000
_refine_ls_structure_factor_coef Fsqd
_refine_ls_weighting_details 'w = 1/[\s^2^(Fo^2^)+(0.0553P)^2^] where P = (Fo^2^+2Fc^2^)/3'
_refine_ls_weighting_scheme calc
_refine_ls_wR_factor_ref 0.143
_reflns_number_gt 1403
_reflns_number_total 3533
_reflns_threshold_expression I>2\s(I)
_cod_data_source_file ta1264.cif
_cod_data_source_block 3
_cod_depositor_comments
;
The following automatic conversions were performed:

'_refine_ls_weighting_scheme' value 'calc w =
1/[\s^2^(Fo^2^)+(0.0553P)^2^] where P = (Fo^2^+2Fc^2^)/3' was changed
to 'calc'. New tag '_refine_ls_weighting_details' was created. The
value of the new tag was set to 'w = 1/[\s^2^(Fo^2^)+(0.0553P)^2^]
where P = (Fo^2^+2Fc^2^)/3'.

Automatic conversion script
Id: cif_fix_values 3143 2015-03-26 13:38:13Z robertas 
;
_cod_original_sg_symbol_H-M 'P 21/c'
_cod_database_code 2009359

loop_
_symmetry_equiv_pos_as_xyz
'x, y, z'
'-x, y+1/2, -z+1/2'
'-x, -y, -z'
'x, -y-1/2, z-1/2'

loop_
_atom_site_label
_atom_site_fract_x
_atom_site_fract_y
_atom_site_fract_z
_atom_site_U_iso_or_equiv
_atom_site_adp_type
_atom_site_calc_flag
_atom_site_refinement_flags
_atom_site_occupancy
_atom_site_disorder_assembly
_atom_site_disorder_group
_atom_site_type_symbol
O1A 0.11141(19) 0.5877(5) 0.08199(9) 0.0504(7) Uani d . 1 . . O
O2A 0.1239(2) 0.9987(6) 0.25131(9) 0.0705(9) Uani d . 1 . . O
C1A 0.1394(3) 0.3960(8) 0.16266(13) 0.0462(10) Uani d . 1 . . C
H1A 0.1533 0.2510 0.1812 0.055 Uiso calc R 1 . . H
C2A 0.1368(3) 0.3798(7) 0.11006(13) 0.0415(9) Uani d . 1 . . C
C3A 0.1534(3) 0.1852(8) 0.07988(14) 0.0521(11) Uani d . 1 . . C
H3A 0.1715 0.0229 0.0898 0.063 Uiso calc R 1 . . H
C4A 0.1385(3) 0.2707(9) 0.03057(15) 0.0596(12) Uani d . 1 . . C
H4A 0.1448 0.1767 0.0018 0.072 Uiso calc R 1 . . H
C5A 0.1134(3) 0.5146(10) 0.03337(13) 0.0634(13) Uani d . 1 . . C
H5A 0.0993 0.6191 0.0062 0.076 Uiso calc R 1 . . H
C6A 0.1214(3) 0.7819(8) 0.26641(14) 0.0475(10) Uani d . 1 . . C
C7A 0.1164(2) 0.7254(7) 0.32071(12) 0.0369(9) Uani d . 1 . . C
C8A 0.0690(3) 0.5194(8) 0.33887(12) 0.0461(10) Uani d . 1 . . C
H8A 0.0382 0.4038 0.3175 0.055 Uiso calc R 1 . . H
C9A 0.0689(3) 0.4911(9) 0.39021(13) 0.0542(11) Uani d . 1 . . C
H9A 0.0363 0.3536 0.4022 0.065 Uiso calc R 1 . . H
C10A 0.1557(3) 0.8418(9) 0.40422(14) 0.0563(12) Uani d . 1 . . C
H10A 0.1860 0.9548 0.4263 0.068 Uiso calc R 1 . . H
C11A 0.1595(3) 0.8890(8) 0.35440(13) 0.0480(10) Uani d . 1 . . C
H11A 0.1911 1.0309 0.3435 0.058 Uiso calc R 1 . . H
N1A 0.1233(2) 0.6024(7) 0.18561(10) 0.0476(9) Uani d . 1 . . N
N2A 0.1237(2) 0.5759(6) 0.23691(10) 0.0486(9) Uani d . 1 . . N
H2A 0.1254 0.4273 0.2499 0.058 Uiso calc R 1 . . H
N3A 0.1115(2) 0.6447(7) 0.42317(11) 0.0540(10) Uani d . 1 . . N
O1B 0.39204(19) 0.0821(5) 0.07518(9) 0.0525(8) Uani d . 1 . . O
O2B 0.3792(2) 0.4925(5) 0.24332(8) 0.0645(9) Uani d . 1 . . O
C1B 0.3659(3) -0.1108(8) 0.15415(13) 0.0437(10) Uani d . 1 . . C
H1B 0.3540 -0.2572 0.1719 0.052 Uiso calc R 1 . . H
C2B 0.3677(3) -0.1268(7) 0.10137(13) 0.0407(9) Uani d . 1 . . C
C3B 0.3490(3) -0.3202(8) 0.07026(14) 0.0535(11) Uani d . 1 . . C
H3B 0.3314 -0.4830 0.0789 0.064 Uiso calc R 1 . . H
C4B 0.3612(3) -0.2298(9) 0.02147(14) 0.0636(13) Uani d . 1 . . C
H4B 0.3530 -0.3208 -0.0080 0.076 Uiso calc R 1 . . H
C5B 0.3870(3) 0.0119(9) 0.02648(13) 0.0591(12) Uani d . 1 . . C
H5B 0.3997 0.1183 0.0002 0.071 Uiso calc R 1 . . H
C6B 0.3802(3) 0.2736(7) 0.25867(14) 0.0430(10) Uani d . 1 . . C
C7B 0.3837(2) 0.2213(7) 0.31310(12) 0.0345(9) Uani d . 1 . . C
C8B 0.4284(3) 0.0162(7) 0.33572(12) 0.0434(10) Uani d . 1 . . C
H8B 0.4588 -0.1027 0.3169 0.052 Uiso calc R 1 . . H
C9B 0.4275(3) -0.0105(8) 0.38670(12) 0.0493(10) Uani d . 1 . . C
H9B 0.4589 -0.1489 0.4012 0.059 Uiso calc R 1 . . H
C10B 0.3430(3) 0.3456(8) 0.39410(13) 0.0525(11) Uani d . 1 . . C
H10B 0.3131 0.4613 0.4138 0.063 Uiso calc R 1 . . H
C11B 0.3409(2) 0.3908(8) 0.34370(12) 0.0450(10) Uani d . 1 . . C
H11B 0.3109 0.5341 0.3304 0.054 Uiso calc R 1 . . H
N1B 0.3799(2) 0.0956(6) 0.17815(10) 0.0455(8) Uani d . 1 . . N
N2B 0.3783(2) 0.0696(6) 0.22946(10) 0.0447(8) Uani d . 1 . . N
H2B 0.3761 -0.0788 0.2424 0.054 Uiso calc R 1 . . H
N3B 0.3851(2) 0.1473(7) 0.41636(11) 0.0529(9) Uani d . 1 . . N

loop_
_atom_site_aniso_label
_atom_site_aniso_U_11
_atom_site_aniso_U_22
_atom_site_aniso_U_33
_atom_site_aniso_U_12
_atom_site_aniso_U_13
_atom_site_aniso_U_23
O1A 0.079(2) 0.0345(16) 0.0377(14) 0.0111(15) 0.0072(13) 0.0010(13)
O2A 0.130(3) 0.0381(16) 0.0442(16) 0.001(2) 0.0092(16) 0.0081(17)
C1A 0.059(3) 0.036(2) 0.045(2) 0.006(2) 0.0111(19) 0.010(2)
C2A 0.051(2) 0.033(2) 0.042(2) -0.002(2) 0.0091(17) 0.001(2)
C3A 0.074(3) 0.028(2) 0.054(3) 0.003(2) 0.010(2) -0.007(2)
C4A 0.085(3) 0.051(3) 0.044(3) 0.007(3) 0.009(2) -0.018(2)
C5A 0.091(3) 0.067(3) 0.032(2) 0.004(3) 0.004(2) 0.000(3)
C6A 0.064(3) 0.038(3) 0.041(2) 0.002(2) 0.007(2) 0.004(2)
C7A 0.041(2) 0.033(2) 0.036(2) 0.004(2) 0.0031(17) 0.0015(19)
C8A 0.053(3) 0.045(2) 0.040(2) -0.009(2) 0.0021(18) -0.002(2)
C9A 0.066(3) 0.049(3) 0.049(2) -0.006(2) 0.011(2) 0.006(2)
C10A 0.072(3) 0.053(3) 0.044(2) -0.008(3) 0.006(2) -0.010(2)
C11A 0.062(3) 0.040(2) 0.042(2) -0.012(2) 0.0059(19) 0.001(2)
N1A 0.064(2) 0.045(2) 0.0345(18) 0.0039(19) 0.0065(15) 0.0031(17)
N2A 0.070(2) 0.040(2) 0.0354(18) 0.0023(19) 0.0062(16) 0.0047(16)
N3A 0.072(2) 0.052(2) 0.0384(18) -0.005(2) 0.0083(17) 0.0047(18)
O1B 0.086(2) 0.0316(16) 0.0401(16) -0.0082(15) 0.0057(14) 0.0042(13)
O2B 0.115(3) 0.0366(16) 0.0431(16) -0.0013(19) 0.0101(16) 0.0033(16)
C1B 0.051(2) 0.038(2) 0.042(2) -0.001(2) -0.0015(18) 0.005(2)
C2B 0.057(3) 0.028(2) 0.038(2) 0.001(2) 0.0030(17) 0.004(2)
C3B 0.075(3) 0.032(2) 0.053(2) -0.002(2) 0.001(2) -0.003(2)
C4B 0.096(4) 0.056(3) 0.039(2) 0.002(3) 0.002(2) -0.015(2)
C5B 0.094(3) 0.053(3) 0.031(2) -0.007(3) 0.007(2) 0.004(2)
C6B 0.052(3) 0.035(2) 0.042(2) -0.001(2) 0.0068(18) 0.001(2)
C7B 0.043(2) 0.030(2) 0.0308(19) -0.0074(19) 0.0034(16) -0.0010(17)
C8B 0.053(3) 0.035(2) 0.043(2) 0.010(2) 0.0070(18) 0.000(2)
C9B 0.068(3) 0.040(2) 0.040(2) 0.007(2) 0.0022(19) 0.007(2)
C10B 0.070(3) 0.049(3) 0.041(2) 0.000(2) 0.014(2) -0.007(2)
C11B 0.053(3) 0.039(2) 0.042(2) 0.005(2) 0.0015(18) 0.004(2)
N1B 0.071(2) 0.0339(19) 0.0320(17) -0.0034(18) 0.0050(15) 0.0044(16)
N2B 0.072(2) 0.0312(19) 0.0315(16) -0.0025(17) 0.0064(15) 0.0057(15)
N3B 0.072(2) 0.047(2) 0.0395(18) 0.000(2) 0.0034(16) -0.0026(18)

loop_
_atom_type_symbol
_atom_type_description
_atom_type_scat_dispersion_real
_atom_type_scat_dispersion_imag
_atom_type_scat_source
C C 0.0033 0.0016 'International Tables Vol C Tables 4.2.6.8 and 6.1.1.4'
H H 0.0000 0.0000 'International Tables Vol C Tables 4.2.6.8 and 6.1.1.4'
N N 0.0061 0.0033 'International Tables Vol C Tables 4.2.6.8 and 6.1.1.4'
O O 0.0106 0.0060 'International Tables Vol C Tables 4.2.6.8 and 6.1.1.4'

loop_
_geom_angle_atom_site_label_1
_geom_angle_atom_site_label_2
_geom_angle_atom_site_label_3
_geom_angle
C5A O1A C2A 106.4(3)
N1A C1A C2A 122.7(4)
C3A C2A O1A 109.3(3)
C3A C2A C1A 131.2(4)
O1A C2A C1A 119.5(3)
C2A C3A C4A 107.8(4)
C5A C4A C3A 106.3(4)
C4A C5A O1A 110.3(4)
O2A C6A N2A 124.1(3)
O2A C6A C7A 121.2(4)
N2A C6A C7A 114.7(3)
C11A C7A C8A 117.9(3)
C11A C7A C6A 118.4(3)
C8A C7A C6A 123.7(3)
C7A C8A C9A 117.8(4)
N3A C9A C8A 125.0(4)
N3A C10A C11A 124.4(4)
C10A C11A C7A 119.4(4)
C1A N1A N2A 113.9(3)
C6A N2A N1A 120.4(3)
C9A N3A C10A 115.4(3)
C5B O1B C2B 106.1(3)
N1B C1B C2B 122.9(4)
C3B C2B O1B 109.9(3)
C3B C2B C1B 130.9(4)
O1B C2B C1B 119.2(3)
C2B C3B C4B 107.0(4)
C5B C4B C3B 106.1(4)
C4B C5B O1B 110.9(4)
O2B C6B N2B 124.3(3)
O2B C6B C7B 120.3(3)
N2B C6B C7B 115.4(3)
C8B C7B C11B 116.9(3)
C8B C7B C6B 124.6(3)
C11B C7B C6B 118.5(3)
C7B C8B C9B 119.2(4)
N3B C9B C8B 124.6(4)
N3B C10B C11B 124.3(4)
C10B C11B C7B 119.5(4)
C1B N1B N2B 114.0(3)
C6B N2B N1B 120.4(3)
C9B N3B C10B 115.6(3)

loop_
_geom_bond_atom_site_label_1
_geom_bond_atom_site_label_2
_geom_bond_site_symmetry_2
_geom_bond_distance
_geom_bond_publ_flag
O1A C5A . 1.368(4) ?
O1A C2A . 1.370(4) ?
O2A C6A . 1.217(4) ?
C1A N1A . 1.281(5) ?
C1A C2A . 1.419(5) ?
C2A C3A . 1.341(5) ?
C3A C4A . 1.407(5) ?
C4A C5A . 1.340(6) ?
C6A N2A . 1.350(5) ?
C6A C7A . 1.500(5) ?
C7A C11A . 1.370(5) ?
C7A C8A . 1.385(5) ?
C8A C9A . 1.392(4) ?
C9A N3A . 1.322(5) ?
C10A N3A . 1.334(5) ?
C10A C11A . 1.370(5) ?
N1A N2A . 1.389(4) ?
O1B C5B . 1.362(4) ?
O1B C2B . 1.366(4) ?
O2B C6B . 1.228(4) ?
C1B N1B . 1.277(4) ?
C1B C2B . 1.427(5) ?
C2B C3B . 1.338(5) ?
C3B C4B . 1.420(5) ?
C4B C5B . 1.333(6) ?
C6B N2B . 1.334(4) ?
C6B C7B . 1.491(5) ?
C7B C8B . 1.379(5) ?
C7B C11B . 1.383(5) ?
C8B C9B . 1.382(4) ?
C9B N3B . 1.325(4) ?
C10B N3B . 1.331(5) ?
C10B C11B . 1.378(5) ?
N1B N2B . 1.391(4) ?

loop_
_cod_related_entry_id
_cod_related_entry_database
_cod_related_entry_code
1 ChemSpider 4580076
